data_2107403
loop_
_publ_author_name
'Kihlborg, L.'
'Norrestam, R.'

_publ_section_title
;
 The symmetry of Cu3 Mo2 O9
;
_journal_name_full 'Acta Crystallographica B (24,1968-38,1982)'
_journal_page_first 3097
_journal_page_last 3097
_journal_volume 28
_journal_year 1972
_chemical_formula_sum 'Cu3 Mo2 O9'
_chemical_name_systematic 'Cu3 (Mo2 O9)'
_space_group_IT_number 62
_symmetry_space_group_name_Hall '-P 2c 2n'
_symmetry_space_group_name_H-M 'P n a m'
_cell_angle_alpha 90
_cell_angle_beta 90
_cell_angle_gamma 90
_cell_formula_units_Z 4
_cell_length_a 7.659
_cell_length_b 14.613
_cell_length_c 6.875
_cell_volume 769.457
_citation_journal_id_ASTM ACBCAR
_cod_data_source_file Kihlborg_ACBCAR_1972_662.cif
_cod_data_source_block Cu3Mo2O9
_cod_original_cell_volume 769.4567
_cod_original_sg_symbol_Hall '-P 2ac 2n (-x,z,y)'
_cod_database_code 2107403

loop_
_symmetry_equiv_pos_as_xyz
x,y,z
-x+1/2,y+1/2,-z
x+1/2,-y+1/2,-z+1/2
-x,-y,z+1/2
-x,-y,-z
x-1/2,-y-1/2,z
-x-1/2,y-1/2,z-1/2
x,y,-z-1/2

loop_
_atom_site_label
_atom_site_type_symbol
_atom_site_fract_x
_atom_site_fract_y
_atom_site_fract_z
_atom_site_occupancy
_atom_site_U_iso_or_equiv
O2 O-2 0.1953 0.2684 0.75 1 0.0
O1 O-2 0.0083 0.0149 0.75 1 0.0
O7 O-2 0.4706 0.1075 0.25 1 0.0
O5 O-2 0.1389 0.1332 0.0382 1 0.0
O6 O-2 0.299 0.2809 0.25 1 0.0
O4 O-2 0.2463 0.4353 0.9593 1 0.0
Cu2 Cu+2 0.1661 0.1403 0.75 1 0.0
Mo2 Mo+6 0.15124 0.38535 0.75 1 0.0
Cu3 Cu+2 0.2043 0.43607 0.25 1 0.0
Mo1 Mo+6 0.2626 0.16603 0.25 1 0.0
Cu1 Cu+2 0 0 0 1 0.0
O3 O-2 0.431 0.0945 0.75 1 0.0
